data_1568707
loop_
_publ_author_name
'Kamin, Ashlyn A.'
'Moseley, Ian P.'
'Oh, Jeewhan'
'Brannan, E. J.'
'Gannon, Paige M.'
'Kaminsky, Werner'
'Zadrozny, Joseph M.'
'Xiao, Dianne J.'

_publ_section_title
;
 Geometry-dependent valence tautomerism, magnetism, and electrical
 conductivity in 1D iron-tetraoxolene chains.
;
_journal_issue 15
_journal_name_full 'Chemical science'
_journal_page_first 4083
_journal_page_last 4090
_journal_paper_doi 10.1039/d2sc06392a
_journal_volume 14
_journal_year 2023
_chemical_formula_moiety 'C26 H28 Fe N2 O6'
_chemical_formula_sum 'C26 H28 Fe N2 O6'
_chemical_formula_weight 520.35
_space_group_IT_number 147
_space_group_name_Hall '-P 3'
_space_group_name_H-M_alt 'P -3'
_symmetry_cell_setting trigonal
_symmetry_Int_Tables_number 147
_symmetry_space_group_name_Hall '-P 3'
_symmetry_space_group_name_H-M 'P -3'
_atom_sites_solution_hydrogens geom
_atom_sites_solution_primary direct
_atom_sites_solution_secondary difmap
_audit_conform_dict_location ftp://ftp.iucr.org/pub/cif_core.dic
_audit_conform_dict_name cif_core.dic
_audit_conform_dict_version 2.4.5
_audit_creation_date 2022-01-18T15:25:59-00:00
_audit_creation_method 'WinGX routine CIF_UPDATE'
_audit_update_record
;
2022-10-28 deposited with the CCDC.	2023-03-20 downloaded from the CCDC.
;
_cell_angle_alpha 90
_cell_angle_beta 90
_cell_angle_gamma 120
_cell_formula_units_Z 3
_cell_length_a 18.2429(14)
_cell_length_b 18.2429(14)
_cell_length_c 7.8233(7)
_cell_measurement_reflns_used 9776
_cell_measurement_temperature 250(2)
_cell_measurement_theta_max 21.39
_cell_measurement_theta_min 2.23
_cell_measurement_wavelength 0.71073
_cell_volume 2254.8(3)
_computing_cell_refinement 'SAINT V8.34A integration software'
_computing_data_collection 'Bruker APEX2 software'
_computing_data_reduction 'SORTAV (Blessing, 1995)'
_computing_molecular_graphics 'ORTEP-3 for Windows (Farrugia, 2012)'
_computing_publication_material 'WinGX publication routines (Farrugia, 2012)'
_computing_structure_refinement 'SHELXL-2014/7 (Sheldrick, 2014)'
_computing_structure_solution 'SHELXS-2013/1 (Sheldrick, 2008)'
_diffrn_ambient_temperature 250(2)
_diffrn_detector 'APEX-II CCD'
_diffrn_measured_fraction_theta_full 1
_diffrn_measured_fraction_theta_max 0.996
_diffrn_measurement_device '\k-geometry diffractometer'
_diffrn_measurement_device_type 'Bruker APEX-II'
_diffrn_measurement_method '\f or \w oscillation scans'
_diffrn_orient_matrix_UB_11 0.052056
_diffrn_orient_matrix_UB_12 -0.002742
_diffrn_orient_matrix_UB_13 0.028047
_diffrn_orient_matrix_UB_21 -0.029774
_diffrn_orient_matrix_UB_22 -0.06117
_diffrn_orient_matrix_UB_23 -0.032792
_diffrn_orient_matrix_UB_31 0.020249
_diffrn_orient_matrix_UB_32 0.016032
_diffrn_orient_matrix_UB_33 -0.12032
_diffrn_radiation_monochromator graphite
_diffrn_radiation_probe x-ray
_diffrn_radiation_type MoK\a
_diffrn_radiation_wavelength 0.71073
_diffrn_reflns_av_R_equivalents 0.1052
_diffrn_reflns_av_unetI/netI 0.05
_diffrn_reflns_Laue_measured_fraction_full 1
_diffrn_reflns_Laue_measured_fraction_max 0.996
_diffrn_reflns_limit_h_max 24
_diffrn_reflns_limit_h_min -24
_diffrn_reflns_limit_k_max 24
_diffrn_reflns_limit_k_min -24
_diffrn_reflns_limit_l_max 10
_diffrn_reflns_limit_l_min -10
_diffrn_reflns_number 3780
_diffrn_reflns_point_group_measured_fraction_full 1
_diffrn_reflns_point_group_measured_fraction_max 0.996
_diffrn_reflns_theta_full 25
_diffrn_reflns_theta_max 28.39
_diffrn_reflns_theta_min 1.289
_diffrn_source 'sealed x-ray tube'
_diffrn_standards_number 0
_exptl_absorpt_coefficient_mu 0.538
_exptl_absorpt_correction_T_max 0.715
_exptl_absorpt_correction_T_min 0.62
_exptl_absorpt_correction_type multi-scan
_exptl_absorpt_process_details
;
        SADABS-2012/1 - Bruker AXS area detector scaling and absorption correcti
;
_exptl_crystal_colour black
_exptl_crystal_density_diffrn 1.15
_exptl_crystal_density_method 'not measured'
_exptl_crystal_description shard
_exptl_crystal_F_000 816
_exptl_crystal_size_max 0.25
_exptl_crystal_size_mid 0.1
_exptl_crystal_size_min 0.08
_refine_diff_density_max 0.263
_refine_diff_density_min -0.361
_refine_diff_density_rms 0.05
_refine_ls_extinction_method none
_refine_ls_goodness_of_fit_ref 1.04
_refine_ls_hydrogen_treatment constr
_refine_ls_matrix_type full
_refine_ls_number_constraints 0
_refine_ls_number_parameters 210
_refine_ls_number_reflns 3780
_refine_ls_number_restraints 0
_refine_ls_restrained_S_all 1.04
_refine_ls_R_factor_all 0.0933
_refine_ls_R_factor_gt 0.0504
_refine_ls_shift/su_max 0
_refine_ls_shift/su_mean 0
_refine_ls_structure_factor_coef Fsqd
_refine_ls_weighting_details 'w=1/[\s^2^(Fo^2^)+(0.0614P)^2^+0.7117P] where P=(Fo^2^+2Fc^2^)/3'
_refine_ls_weighting_scheme calc
_refine_ls_wR_factor_gt 0.1213
_refine_ls_wR_factor_ref 0.1384
_reflns_Friedel_coverage 0
_reflns_number_gt 2352
_reflns_number_total 3780
_reflns_threshold_expression 'I > 2\s(I)'
_cod_data_source_file d2sc06392a2.cif
_cod_data_source_block shelx
_cod_depositor_comments 'Adding full bibliography for 1568706--1568710.cif.'
_cod_original_cell_volume 2254.8(4)
_cod_database_code 1568707
_shelx_estimated_absorpt_t_min 0.877
_shelx_estimated_absorpt_t_max 0.958
_shelx_shelxl_version_number 2014/7

loop_
_symmetry_equiv_pos_as_xyz
'x, y, z'
'-y, x-y, z'
'-x+y, -x, z'
'-x, -y, -z'
'y, -x+y, -z'
'x-y, x, -z'

loop_
_atom_site_label
_atom_site_type_symbol
_atom_site_fract_x
_atom_site_fract_y
_atom_site_fract_z
_atom_site_U_iso_or_equiv
_atom_site_adp_type
_atom_site_occupancy
_atom_site_site_symmetry_order
_atom_site_calc_flag
_atom_site_refinement_flags_posn
_atom_site_refinement_flags_adp
_atom_site_refinement_flags_occupancy
_atom_site_disorder_assembly
_atom_site_disorder_group
C1 C 0.51168(14) -0.03418(14) 0.6517(3) 0.0379(5) Uani 1 1 d . . . . .
C2 C 0.48828(14) 0.03427(14) 0.6521(3) 0.0375(5) Uani 1 1 d . . . . .
C3 C 0.47730(15) 0.06710(14) 0.5000(3) 0.0373(5) Uani 1 1 d . . . . .
C4 C 0.4551(3) 0.1360(2) 0.4931(5) 0.0467(6) Uani 0.498(5) 1 d G . P A 1
C5 C 0.5108(2) 0.2148(2) 0.4237(6) 0.0640(18) Uani 0.498(5) 1 d G . P A 1
H5 H 0.5619 0.2246 0.3746 0.077 Uiso 0.498(5) 1 calc R U P A 1
C6 C 0.4908(3) 0.2790(2) 0.4269(7) 0.092(3) Uani 0.498(5) 1 d G . P A 1
H6 H 0.5285 0.3322 0.3799 0.111 Uiso 0.498(5) 1 calc R U P A 1
C7 C 0.4152(4) 0.2645(3) 0.4995(7) 0.0956(13) Uani 0.498(5) 1 d G . P A 1
H7 H 0.4017 0.3079 0.5016 0.115 Uiso 0.498(5) 1 calc R U P A 1
C8 C 0.3594(3) 0.1857(3) 0.5689(7) 0.093(3) Uani 0.498(5) 1 d G . P A 1
H8 H 0.3083 0.1759 0.618 0.111 Uiso 0.498(5) 1 calc R U P A 1
C9 C 0.3794(3) 0.1215(3) 0.5657(6) 0.0701(19) Uani 0.498(5) 1 d G . P A 1
H9 H 0.3417 0.0682 0.6127 0.084 Uiso 0.498(5) 1 calc R U P A 1
C4B C 0.4549(3) 0.1355(2) 0.5075(5) 0.0467(6) Uani 0.502(5) 1 d G . P A 2
C5B C 0.5107(2) 0.2142(2) 0.5771(6) 0.0674(19) Uani 0.502(5) 1 d G . P A 2
H5B H 0.5618 0.224 0.6263 0.081 Uiso 0.502(5) 1 calc R U P A 2
C6B C 0.4908(3) 0.2785(2) 0.5737(7) 0.094(3) Uani 0.502(5) 1 d G . P A 2
H6B H 0.5285 0.3318 0.6208 0.112 Uiso 0.502(5) 1 calc R U P A 2
C7B C 0.4153(4) 0.2641(3) 0.5009(7) 0.0956(13) Uani 0.502(5) 1 d G . P A 2
H7B H 0.4019 0.3076 0.4986 0.115 Uiso 0.502(5) 1 calc R U P A 2
C8B C 0.3595(3) 0.1854(3) 0.4313(7) 0.094(3) Uani 0.502(5) 1 d G . P A 2
H8B H 0.3084 0.1757 0.382 0.112 Uiso 0.502(5) 1 calc R U P A 2
C9B C 0.3794(3) 0.1211(3) 0.4347(6) 0.0712(19) Uani 0.502(5) 1 d G . P A 2
H9B H 0.3417 0.0679 0.3876 0.085 Uiso 0.502(5) 1 calc R U P A 2
O1 O 0.47933(12) 0.05848(11) 0.79965(19) 0.0539(5) Uani 1 1 d . . . . .
O2 O 0.52061(13) -0.05852(11) 0.7997(2) 0.0543(5) Uani 1 1 d . . . . .
Fe1 Fe 0.5 0 1 0.04256(17) Uani 1 2 d S . P . .
C10 C 0.2629(8) -0.2688(7) 1.0568(15) 0.079(3) Uani 0.308(2) 1 d G . P B 1
H10A H 0.2108 -0.3229 1.0592 0.118 Uiso 0.308(2) 1 calc R U P B 1
H10B H 0.3015 -0.2709 0.9743 0.118 Uiso 0.308(2) 1 calc R U P B 1
H10C H 0.2887 -0.2564 1.1692 0.118 Uiso 0.308(2) 1 calc R U P B 1
C11 C 0.1540(7) -0.2319(9) 0.9750(19) 0.076(2) Uani 0.308(2) 1 d G . P B 1
H11A H 0.1225 -0.2926 0.9927 0.114 Uiso 0.308(2) 1 calc R U P B 1
H11B H 0.1336 -0.2048 1.0533 0.114 Uiso 0.308(2) 1 calc R U P B 1
H11C H 0.1462 -0.2192 0.8583 0.114 Uiso 0.308(2) 1 calc R U P B 1
N1 N 0.2436(7) -0.2003(6) 1.0063(10) 0.0661(13) Uani 0.308(2) 1 d G . P B 1
C12 C 0.3050(8) -0.1220(6) 0.9950(11) 0.0653(12) Uani 0.308(2) 1 d G . P B 1
C13 C 0.2779(13) -0.0569(8) 0.942(2) 0.107(6) Uani 0.308(2) 1 d G . P B 1
H13A H 0.2171 -0.0859 0.9252 0.16 Uiso 0.308(2) 1 calc R U P B 1
H13B H 0.2935 -0.0148 1.0313 0.16 Uiso 0.308(2) 1 calc R U P B 1
H13C H 0.3061 -0.0294 0.8365 0.16 Uiso 0.308(2) 1 calc R U P B 1
O3 O 0.3807(7) -0.1041(8) 1.0266(15) 0.051(2) Uani 0.308(2) 1 d G . P B 1
C10B C 0.2397(17) -0.0659(13) 0.913(4) 0.174(14) Uani 0.192(2) 1 d G . P B 2
H10D H 0.1837 -0.0764 0.8832 0.261 Uiso 0.192(2) 1 calc R U P B 2
H10E H 0.2626 -0.0247 1.0049 0.261 Uiso 0.192(2) 1 calc R U P B 2
H10F H 0.2765 -0.0441 0.814 0.261 Uiso 0.192(2) 1 calc R U P B 2
C11B C 0.1462(12) -0.2155(14) 0.962(3) 0.076(2) Uani 0.192(2) 1 d G . P B 2
H11D H 0.1118 -0.1923 0.9216 0.114 Uiso 0.192(2) 1 calc R U P B 2
H11E H 0.1411 -0.259 0.8838 0.114 Uiso 0.192(2) 1 calc R U P B 2
H11F H 0.127 -0.2399 1.0748 0.114 Uiso 0.192(2) 1 calc R U P B 2
N1B N 0.2342(12) -0.1486(10) 0.971(2) 0.069(4) Uani 0.192(2) 1 d G . P B 2
C12B C 0.3054(12) -0.1435(10) 1.016(2) 0.0653(12) Uani 0.192(2) 1 d G . P B 2
C13B C 0.3050(16) -0.2238(13) 1.076(3) 0.138(9) Uani 0.192(2) 1 d G . P B 2
H13D H 0.2476 -0.2714 1.0726 0.206 Uiso 0.192(2) 1 calc R U P B 2
H13E H 0.3407 -0.2351 1.001 0.206 Uiso 0.192(2) 1 calc R U P B 2
H13F H 0.3265 -0.2158 1.1918 0.206 Uiso 0.192(2) 1 calc R U P B 2
O3B O 0.3712(12) -0.0699(12) 1.005(4) 0.090(3) Uani 0.192(2) 1 d G . P B 2
C10C C 0.2629(8) -0.2678(7) 0.9418(14) 0.079(3) Uani 0.308(2) 1 d G . P B 3
H10G H 0.2107 -0.3218 0.9388 0.118 Uiso 0.308(2) 1 calc R U P B 3
H10H H 0.2889 -0.2552 0.8294 0.118 Uiso 0.308(2) 1 calc R U P B 3
H10I H 0.3014 -0.2703 1.0239 0.118 Uiso 0.308(2) 1 calc R U P B 3
C11C C 0.1542(7) -0.2331(10) 1.0237(19) 0.076(2) Uani 0.308(2) 1 d G . P B 3
H11G H 0.1242 -0.2937 1.0043 0.114 Uiso 0.308(2) 1 calc R U P B 3
H11H H 0.1455 -0.2217 1.1408 0.114 Uiso 0.308(2) 1 calc R U P B 3
H11I H 0.133 -0.2065 0.9463 0.114 Uiso 0.308(2) 1 calc R U P B 3
N1C N 0.2440(7) -0.1993(6) 0.9935(10) 0.0661(13) Uani 0.308(2) 1 d G . P B 3
C12C C 0.3055(8) -0.1211(6) 1.0057(11) 0.0653(12) Uani 0.308(2) 1 d G . P B 3
C13C C 0.2794(13) -0.0556(8) 1.0598(19) 0.107(6) Uani 0.308(2) 1 d G . P B 3
H13G H 0.2186 -0.0841 1.077 0.16 Uiso 0.308(2) 1 calc R U P B 3
H13H H 0.3079 -0.0284 1.1654 0.16 Uiso 0.308(2) 1 calc R U P B 3
H13I H 0.2953 -0.0132 0.9709 0.16 Uiso 0.308(2) 1 calc R U P B 3
O3C O 0.3806(7) -0.1055(8) 0.9727(15) 0.051(2) Uani 0.308(2) 1 d G . P B 3
C10D C 0.2323(17) -0.0709(13) 1.082(4) 0.174(14) Uani 0.192(2) 1 d G . P B 4
H10J H 0.1747 -0.0854 1.1096 0.261 Uiso 0.192(2) 1 calc R U P B 4
H10K H 0.2678 -0.0473 1.1824 0.261 Uiso 0.192(2) 1 calc R U P B 4
H10L H 0.2536 -0.0295 0.9906 0.261 Uiso 0.192(2) 1 calc R U P B 4
C11D C 0.1472(12) -0.2212(13) 1.032(3) 0.076(2) Uani 0.192(2) 1 d G . P B 4
H11J H 0.1097 -0.2012 1.0707 0.114 Uiso 0.192(2) 1 calc R U P B 4
H11K H 0.13 -0.2459 0.9193 0.114 Uiso 0.192(2) 1 calc R U P B 4
H11L H 0.1443 -0.2635 1.1112 0.114 Uiso 0.192(2) 1 calc R U P B 4
N1D N 0.2336(12) -0.1504(10) 1.025(2) 0.069(4) Uani 0.192(2) 1 d G . P B 4
C12D C 0.3065(12) -0.1418(10) 0.984(2) 0.0653(12) Uani 0.192(2) 1 d G . P B 4
C13D C 0.3096(16) -0.2209(13) 0.926(3) 0.138(9) Uani 0.192(2) 1 d G . P B 4
H13J H 0.253 -0.2697 0.9289 0.206 Uiso 0.192(2) 1 calc R U P B 4
H13K H 0.3316 -0.2126 0.8105 0.206 Uiso 0.192(2) 1 calc R U P B 4
H13L H 0.3461 -0.2302 1.0023 0.206 Uiso 0.192(2) 1 calc R U P B 4
O3D O 0.3709(12) -0.0674(11) 0.994(4) 0.090(3) Uani 0.192(2) 1 d G . P B 4

loop_
_atom_site_aniso_label
_atom_site_aniso_U_11
_atom_site_aniso_U_22
_atom_site_aniso_U_33
_atom_site_aniso_U_23
_atom_site_aniso_U_13
_atom_site_aniso_U_12
C1 0.0437(13) 0.0345(12) 0.0369(11) 0.0019(9) 0.0004(9) 0.0207(11)
C2 0.0441(13) 0.0343(12) 0.0360(11) -0.0016(9) 0.0005(9) 0.0210(11)
C3 0.0467(14) 0.0315(11) 0.0364(11) 0.0005(9) 0.0000(9) 0.0215(11)
C4 0.0717(18) 0.0430(14) 0.0373(12) 0.0006(10) -0.0004(12) 0.0377(14)
C5 0.081(4) 0.046(3) 0.071(4) -0.005(3) -0.013(3) 0.036(3)
C6 0.164(8) 0.043(4) 0.085(5) -0.010(3) -0.029(5) 0.062(5)
C7 0.165(4) 0.096(3) 0.081(2) 0.000(2) 0.000(3) 0.107(3)
C8 0.133(7) 0.107(6) 0.091(6) 0.002(5) 0.008(5) 0.099(6)
C9 0.085(5) 0.081(5) 0.075(4) 0.010(4) 0.007(4) 0.065(4)
C4B 0.0717(18) 0.0430(14) 0.0373(12) 0.0006(10) -0.0004(12) 0.0377(14)
C5B 0.087(5) 0.045(3) 0.076(4) 0.005(3) 0.013(3) 0.038(3)
C6B 0.157(8) 0.044(4) 0.089(5) 0.009(3) 0.030(5) 0.058(5)
C7B 0.165(4) 0.096(3) 0.081(2) 0.000(2) 0.000(3) 0.107(3)
C8B 0.133(7) 0.109(6) 0.095(6) -0.003(5) -0.009(5) 0.103(6)
C9B 0.087(5) 0.087(5) 0.073(4) -0.010(4) -0.009(4) 0.068(4)
O1 0.0863(13) 0.0602(11) 0.0350(8) -0.0028(8) 0.0005(8) 0.0515(11)
O2 0.0872(13) 0.0590(11) 0.0369(8) 0.0017(8) -0.0014(8) 0.0516(11)
Fe1 0.0521(3) 0.0456(3) 0.0327(2) -0.0004(2) -0.0005(2) 0.0264(3)
C10 0.068(5) 0.060(5) 0.105(8) 0.002(8) 0.004(8) 0.031(4)
C11 0.054(2) 0.073(3) 0.071(7) 0.007(4) -0.002(3) 0.010(2)
N1 0.067(3) 0.049(3) 0.073(3) 0.001(2) -0.001(2) 0.022(2)
C12 0.073(3) 0.049(3) 0.059(3) 0.000(2) 0.000(2) 0.020(2)
C13 0.095(7) 0.047(4) 0.177(18) -0.001(10) -0.008(13) 0.034(4)
O3 0.042(2) 0.050(2) 0.053(7) -0.004(4) 0.000(3) 0.0155(18)
C10B 0.13(2) 0.081(13) 0.27(4) 0.01(2) 0.02(3) 0.026(12)
C11B 0.054(2) 0.073(3) 0.071(7) 0.007(4) -0.002(3) 0.010(2)
N1B 0.038(4) 0.058(5) 0.079(10) 0.004(6) 0.003(6) -0.001(4)
C12B 0.073(3) 0.049(3) 0.059(3) 0.000(2) 0.000(2) 0.020(2)
C13B 0.27(3) 0.089(13) 0.090(11) -0.010(11) -0.002(17) 0.111(16)
O3B 0.056(4) 0.083(6) 0.121(6) -0.001(6) -0.001(4) 0.027(4)
C10C 0.068(5) 0.060(5) 0.105(8) 0.002(8) 0.004(8) 0.031(4)
C11C 0.054(2) 0.073(3) 0.071(7) 0.007(4) -0.002(3) 0.010(2)
N1C 0.067(3) 0.049(3) 0.073(3) 0.001(2) -0.001(2) 0.022(2)
C12C 0.073(3) 0.049(3) 0.059(3) 0.000(2) 0.000(2) 0.020(2)
C13C 0.095(7) 0.047(4) 0.177(18) -0.001(10) -0.008(13) 0.034(4)
O3C 0.042(2) 0.050(2) 0.053(7) -0.004(4) 0.000(3) 0.0155(18)
C10D 0.13(2) 0.081(13) 0.27(4) 0.01(2) 0.02(3) 0.026(12)
C11D 0.054(2) 0.073(3) 0.071(7) 0.007(4) -0.002(3) 0.010(2)
N1D 0.038(4) 0.058(5) 0.079(10) 0.004(6) 0.003(6) -0.001(4)
C12D 0.073(3) 0.049(3) 0.059(3) 0.000(2) 0.000(2) 0.020(2)
C13D 0.27(3) 0.089(13) 0.090(11) -0.010(11) -0.002(17) 0.111(16)
O3D 0.056(4) 0.083(6) 0.121(6) -0.001(6) -0.001(4) 0.027(4)

loop_
_atom_type_symbol
_atom_type_description
_atom_type_scat_dispersion_real
_atom_type_scat_dispersion_imag
_atom_type_scat_source
C C 0.0033 0.0016 'International Tables Vol C Tables 4.2.6.8 and 6.1.1.4'
H H 0 0 'International Tables Vol C Tables 4.2.6.8 and 6.1.1.4'
N N 0.0061 0.0033 'International Tables Vol C Tables 4.2.6.8 and 6.1.1.4'
O O 0.0106 0.006 'International Tables Vol C Tables 4.2.6.8 and 6.1.1.4'
Fe Fe 0.3463 0.8444 'International Tables Vol C Tables 4.2.6.8 and 6.1.1.4'

loop_
_geom_angle_atom_site_label_1
_geom_angle_atom_site_label_2
_geom_angle_atom_site_label_3
_geom_angle
_geom_angle_site_symmetry_1
_geom_angle_site_symmetry_3
_geom_angle_publ_flag
O2 C1 C3 123.5(2) . 4_656 ?
O2 C1 C2 115.05(18) . . ?
C3 C1 C2 121.43(18) 4_656 . ?
O1 C2 C3 123.7(2) . . ?
O1 C2 C1 115.26(18) . . ?
C3 C2 C1 121.07(18) . . ?
C1 C3 C2 117.5(2) 4_656 . ?
C1 C3 C4B 123.6(2) 4_656 . ?
C2 C3 C4B 118.9(2) . . ?
C1 C3 C4 119.3(2) 4_656 . ?
C2 C3 C4 123.2(2) . . ?
C5 C4 C9 120 . . ?
C5 C4 C3 121.0(3) . . ?
C9 C4 C3 118.9(3) . . ?
C6 C5 C4 120 . . ?
C6 C5 H5 120 . . ?
C4 C5 H5 120 . . ?
C5 C6 C7 120 . . ?
C5 C6 H6 120 . . ?
C7 C6 H6 120 . . ?
C8 C7 C6 120 . . ?
C8 C7 H7 120 . . ?
C6 C7 H7 120 . . ?
C7 C8 C9 120 . . ?
C7 C8 H8 120 . . ?
C9 C8 H8 120 . . ?
C8 C9 C4 120 . . ?
C8 C9 H9 120 . . ?
C4 C9 H9 120 . . ?
C5B C4B C9B 120 . . ?
C5B C4B C3 120.9(3) . . ?
C9B C4B C3 119.0(3) . . ?
C4B C5B C6B 120 . . ?
C4B C5B H5B 120 . . ?
C6B C5B H5B 120 . . ?
C5B C6B C7B 120 . . ?
C5B C6B H6B 120 . . ?
C7B C6B H6B 120 . . ?
C8B C7B C6B 120 . . ?
C8B C7B H7B 120 . . ?
C6B C7B H7B 120 . . ?
C9B C8B C7B 120 . . ?
C9B C8B H8B 120 . . ?
C7B C8B H8B 120 . . ?
C8B C9B C4B 120 . . ?
C8B C9B H9B 120 . . ?
C4B C9B H9B 120 . . ?
C2 O1 Fe1 115.24(14) . . ?
C1 O2 Fe1 115.21(14) . . ?
O2 Fe1 O2 180.00(11) . 4_657 ?
O2 Fe1 O1 79.23(7) . . ?
O2 Fe1 O1 100.77(7) 4_657 . ?
O2 Fe1 O1 100.77(7) . 4_657 ?
O2 Fe1 O1 79.23(7) 4_657 4_657 ?
O1 Fe1 O1 180 . 4_657 ?
O2 Fe1 O3B 82(2) . 4_657 ?
O2 Fe1 O3B 98(2) 4_657 4_657 ?
O1 Fe1 O3B 96.6(19) . 4_657 ?
O1 Fe1 O3B 83.4(19) 4_657 4_657 ?
O2 Fe1 O3B 98.3(8) . . ?
O2 Fe1 O3B 81.7(8) 4_657 . ?
O1 Fe1 O3B 83.4(8) . . ?
O1 Fe1 O3B 96.6(8) 4_657 . ?
O3B Fe1 O3B 180.0(16) 4_657 . ?
O2 Fe1 O3D 82.8(19) . 4_657 ?
O2 Fe1 O3D 97.2(19) 4_657 4_657 ?
O1 Fe1 O3D 99(2) . 4_657 ?
O1 Fe1 O3D 81(2) 4_657 4_657 ?
O2 Fe1 O3D 97.2(7) . . ?
O2 Fe1 O3D 82.8(7) 4_657 . ?
O1 Fe1 O3D 80.6(8) . . ?
O1 Fe1 O3D 99.4(8) 4_657 . ?
O3D Fe1 O3D 180.0(17) 4_657 . ?
O2 Fe1 O3 91.1(11) . 4_657 ?
O2 Fe1 O3 88.9(11) 4_657 4_657 ?
O1 Fe1 O3 80.0(10) . 4_657 ?
O1 Fe1 O3 100.0(10) 4_657 4_657 ?
O2 Fe1 O3 88.9(4) . . ?
O2 Fe1 O3 91.1(4) 4_657 . ?
O1 Fe1 O3 100.0(4) . . ?
O1 Fe1 O3 80.0(4) 4_657 . ?
O3 Fe1 O3 180.0(9) 4_657 . ?
O2 Fe1 O3C 100.5(10) . 4_657 ?
O2 Fe1 O3C 79.5(10) 4_657 4_657 ?
O1 Fe1 O3C 88.7(11) . 4_657 ?
O1 Fe1 O3C 91.3(11) 4_657 4_657 ?
O2 Fe1 O3C 79.5(4) . . ?
O2 Fe1 O3C 100.5(4) 4_657 . ?
O1 Fe1 O3C 91.3(4) . . ?
O1 Fe1 O3C 88.7(4) 4_657 . ?
O3C Fe1 O3C 180.0(9) 4_657 . ?
N1 C10 H10A 109.5 . . ?
N1 C10 H10B 109.5 . . ?
H10A C10 H10B 109.5 . . ?
N1 C10 H10C 109.5 . . ?
H10A C10 H10C 109.5 . . ?
H10B C10 H10C 109.5 . . ?
N1 C11 H11A 109.5 . . ?
N1 C11 H11B 109.5 . . ?
H11A C11 H11B 109.5 . . ?
N1 C11 H11C 109.5 . . ?
H11A C11 H11C 109.5 . . ?
H11B C11 H11C 109.5 . . ?
C12 N1 C11 126.9 . . ?
C12 N1 C10 119.8 . . ?
C11 N1 C10 113.4 . . ?
O3 C12 N1 119.6 . . ?
O3 C12 C13 125 . . ?
N1 C12 C13 115.3 . . ?
C12 C13 H13A 109.5 . . ?
C12 C13 H13B 109.5 . . ?
H13A C13 H13B 109.5 . . ?
C12 C13 H13C 109.5 . . ?
H13A C13 H13C 109.5 . . ?
H13B C13 H13C 109.5 . . ?
C12 O3 Fe1 136.5(7) . . ?
N1B C10B H10D 109.5 . . ?
N1B C10B H10E 109.5 . . ?
H10D C10B H10E 109.5 . . ?
N1B C10B H10F 109.5 . . ?
H10D C10B H10F 109.5 . . ?
H10E C10B H10F 109.5 . . ?
N1B C11B H11D 109.5 . . ?
N1B C11B H11E 109.5 . . ?
H11D C11B H11E 109.5 . . ?
N1B C11B H11F 109.5 . . ?
H11D C11B H11F 109.5 . . ?
H11E C11B H11F 109.5 . . ?
C12B N1B C11B 135.8 . . ?
C12B N1B C10B 115.9 . . ?
C11B N1B C10B 108.3 . . ?
O3B C12B N1B 115.8 . . ?
O3B C12B C13B 125.2 . . ?
N1B C12B C13B 119 . . ?
C12B C13B H13D 109.5 . . ?
C12B C13B H13E 109.5 . . ?
H13D C13B H13E 109.5 . . ?
C12B C13B H13F 109.5 . . ?
H13D C13B H13F 109.5 . . ?
H13E C13B H13F 109.5 . . ?
C12B O3B Fe1 147.1(11) . . ?
N1C C10C H10G 109.5 . . ?
N1C C10C H10H 109.5 . . ?
H10G C10C H10H 109.5 . . ?
N1C C10C H10I 109.5 . . ?
H10G C10C H10I 109.5 . . ?
H10H C10C H10I 109.5 . . ?
N1C C11C H11G 109.5 . . ?
N1C C11C H11H 109.5 . . ?
H11G C11C H11H 109.5 . . ?
N1C C11C H11I 109.5 . . ?
H11G C11C H11I 109.5 . . ?
H11H C11C H11I 109.5 . . ?
C12C N1C C11C 128.6 . . ?
C12C N1C C10C 119.8 . . ?
C11C N1C C10C 111.6 . . ?
O3C C12C N1C 118 . . ?
O3C C12C C13C 126.2 . . ?
N1C C12C C13C 115.8 . . ?
C12C C13C H13G 109.5 . . ?
C12C C13C H13H 109.5 . . ?
H13G C13C H13H 109.5 . . ?
C12C C13C H13I 109.5 . . ?
H13G C13C H13I 109.5 . . ?
H13H C13C H13I 109.5 . . ?
C12C O3C Fe1 134.2(7) . . ?
N1D C10D H10J 109.5 . . ?
N1D C10D H10K 109.5 . . ?
H10J C10D H10K 109.5 . . ?
N1D C10D H10L 109.5 . . ?
H10J C10D H10L 109.5 . . ?
H10K C10D H10L 109.5 . . ?
N1D C11D H11J 109.5 . . ?
N1D C11D H11K 109.5 . . ?
H11J C11D H11K 109.5 . . ?
N1D C11D H11L 109.5 . . ?
H11J C11D H11L 109.5 . . ?
H11K C11D H11L 109.5 . . ?
C12D N1D C11D 134.9 . . ?
C12D N1D C10D 117.3 . . ?
C11D N1D C10D 107.9 . . ?
O3D C12D N1D 117 . . ?
O3D C12D C13D 124.7 . . ?
N1D C12D C13D 118.3 . . ?
C12D C13D H13J 109.5 . . ?
C12D C13D H13K 109.5 . . ?
H13J C13D H13K 109.5 . . ?
C12D C13D H13L 109.5 . . ?
H13J C13D H13L 109.5 . . ?
H13K C13D H13L 109.5 . . ?
C12D O3D Fe1 144.3(11) . . ?

loop_
_geom_bond_atom_site_label_1
_geom_bond_atom_site_label_2
_geom_bond_distance
_geom_bond_site_symmetry_2
_geom_bond_publ_flag
C1 O2 1.279(3) . ?
C1 C3 1.390(3) 4_656 ?
C1 C2 1.508(3) . ?
C2 O1 1.275(3) . ?
C2 C3 1.391(3) . ?
C3 C1 1.390(3) 4_656 ?
C3 C4B 1.495(3) . ?
C3 C4 1.502(3) . ?
C4 C5 1.39 . ?
C4 C9 1.39 . ?
C5 C6 1.39 . ?
C5 H5 0.94 . ?
C6 C7 1.39 . ?
C6 H6 0.94 . ?
C7 C8 1.39 . ?
C7 H7 0.94 . ?
C8 C9 1.39 . ?
C8 H8 0.94 . ?
C9 H9 0.94 . ?
C4B C5B 1.39 . ?
C4B C9B 1.39 . ?
C5B C6B 1.39 . ?
C5B H5B 0.94 . ?
C6B C7B 1.39 . ?
C6B H6B 0.94 . ?
C7B C8B 1.39 . ?
C7B H7B 0.94 . ?
C8B C9B 1.39 . ?
C8B H8B 0.94 . ?
C9B H9B 0.94 . ?
O1 Fe1 2.0345(16) . ?
O2 Fe1 2.0340(16) . ?
Fe1 O2 2.0340(16) 4_657 ?
Fe1 O1 2.0345(16) 4_657 ?
Fe1 O3B 2.038(19) 4_657 ?
Fe1 O3B 2.038(19) . ?
Fe1 O3D 2.04(2) 4_657 ?
Fe1 O3D 2.04(2) . ?
Fe1 O3 2.063(10) 4_657 ?
Fe1 O3 2.063(10) . ?
Fe1 O3C 2.074(10) 4_657 ?
Fe1 O3C 2.074(10) . ?
C10 N1 1.5089 . ?
C10 H10A 0.97 . ?
C10 H10B 0.97 . ?
C10 H10C 0.97 . ?
C11 N1 1.4569 . ?
C11 H11A 0.97 . ?
C11 H11B 0.97 . ?
C11 H11C 0.97 . ?
N1 C12 1.3045 . ?
C12 O3 1.2739 . ?
C12 C13 1.5545 . ?
C13 H13A 0.97 . ?
C13 H13B 0.97 . ?
C13 H13C 0.97 . ?
C10B N1B 1.5299 . ?
C10B H10D 0.97 . ?
C10B H10E 0.97 . ?
C10B H10F 0.97 . ?
C11B N1B 1.4533 . ?
C11B H11D 0.97 . ?
C11B H11E 0.97 . ?
C11B H11F 0.97 . ?
N1B C12B 1.3028 . ?
C12B O3B 1.2801 . ?
C12B C13B 1.5361 . ?
C13B H13D 0.97 . ?
C13B H13E 0.97 . ?
C13B H13F 0.97 . ?
C10C N1C 1.5085 . ?
C10C H10G 0.97 . ?
C10C H10H 0.97 . ?
C10C H10I 0.97 . ?
C11C N1C 1.452 . ?
C11C H11G 0.97 . ?
C11C H11H 0.97 . ?
C11C H11I 0.97 . ?
N1C C12C 1.3039 . ?
C12C O3C 1.2798 . ?
C12C C13C 1.5513 . ?
C13C H13G 0.97 . ?
C13C H13H 0.97 . ?
C13C H13I 0.97 . ?
C10D N1D 1.5288 . ?
C10D H10J 0.97 . ?
C10D H10K 0.97 . ?
C10D H10L 0.97 . ?
C11D N1D 1.4557 . ?
C11D H11J 0.97 . ?
C11D H11K 0.97 . ?
C11D H11L 0.97 . ?
N1D C12D 1.3006 . ?
C12D O3D 1.2781 . ?
C12D C13D 1.5389 . ?
C13D H13J 0.97 . ?
C13D H13K 0.97 . ?
C13D H13L 0.97 . ?
